data_7124878
loop_
_publ_author_name
'Wang, Fangming'
'Liu, Wei'
'Teat, Simon J.'
'Xu, Feng'
'Wang, Hao'
'Wang, Xinlong'
'An, Litao'
'Li, Jing'

_publ_section_title
;
 Chromophore-immobilized luminescent metal-organic frameworks as potential
 lighting phosphors and chemical sensors.
;
_journal_issue 67
_journal_name_full 'Chemical communications (Cambridge, England)'
_journal_page_first 10249
_journal_page_last 10252
_journal_paper_doi 10.1039/c6cc05290h
_journal_volume 52
_journal_year 2016
_chemical_formula_sum 'C66 H38 F4 N2 O8 Zn2'
_chemical_formula_weight 1193.72
_space_group_crystal_system triclinic
_space_group_IT_number 2
_space_group_name_Hall '-P 1'
_space_group_name_H-M_alt 'P -1'
_atom_sites_solution_hydrogens geom
_atom_sites_solution_primary 'Intrinsic phasing'
_atom_sites_solution_secondary difmap
_audit_creation_method SHELXL-2014/7
_audit_update_record
;
2016-06-12 deposited with the CCDC.
2016-07-19 downloaded from the CCDC.
;
_cell_angle_alpha 89.982(2)
_cell_angle_beta 85.952(2)
_cell_angle_gamma 85.919(2)
_cell_formula_units_Z 2
_cell_length_a 16.3170(6)
_cell_length_b 16.8197(7)
_cell_length_c 20.0452(8)
_cell_measurement_reflns_used 9143
_cell_measurement_temperature 253(2)
_cell_measurement_theta_max 30.739
_cell_measurement_theta_min 2.811
_cell_volume 5473.6(4)
_computing_cell_refinement 'Bruker SAINT v8.34a'
_computing_data_collection 'Bruker APEX 2'
_computing_data_reduction 'Bruker SAINT v8.34a'
_computing_molecular_graphics 'Bruker SHELXTL'
_computing_publication_material 'Bruker SHELXTL & local programs'
_computing_structure_refinement 'SHELXL-2014/7 (Sheldrick, 2014)'
_computing_structure_solution 'Bruker SHELXTL 2014/4'
_diffrn_ambient_temperature 253(2)
_diffrn_detector_area_resol_mean 10.42
_diffrn_measured_fraction_theta_full 0.998
_diffrn_measured_fraction_theta_max 0.995
_diffrn_measurement_device_type 'Bruker D8 with PHOTON 100 detector'
_diffrn_measurement_method '\w/\q shutterless scans'
_diffrn_radiation_type synchrotron
_diffrn_radiation_wavelength 0.7749
_diffrn_reflns_av_R_equivalents 0.0320
_diffrn_reflns_av_unetI/netI 0.0455
_diffrn_reflns_Laue_measured_fraction_full 0.998
_diffrn_reflns_Laue_measured_fraction_max 0.995
_diffrn_reflns_limit_h_max 21
_diffrn_reflns_limit_h_min -21
_diffrn_reflns_limit_k_max 22
_diffrn_reflns_limit_k_min -22
_diffrn_reflns_limit_l_max 26
_diffrn_reflns_limit_l_min -26
_diffrn_reflns_number 61400
_diffrn_reflns_point_group_measured_fraction_full 0.998
_diffrn_reflns_point_group_measured_fraction_max 0.995
_diffrn_reflns_theta_full 27.706
_diffrn_reflns_theta_max 30.760
_diffrn_reflns_theta_min 2.191
_diffrn_source 'Advanced Light Source station 11.3.1'
_exptl_absorpt_coefficient_mu 0.598
_exptl_absorpt_correction_T_max 0.954
_exptl_absorpt_correction_T_min 0.833
_exptl_absorpt_correction_type multi-scan
_exptl_absorpt_process_details 'SADABS 2014/5 Bruker AXS Madison WI USA'
_exptl_crystal_colour yellow
_exptl_crystal_density_diffrn 0.724
_exptl_crystal_description block
_exptl_crystal_F_000 1216
_exptl_crystal_size_max 0.150
_exptl_crystal_size_mid 0.110
_exptl_crystal_size_min 0.080
_refine_diff_density_max 0.970
_refine_diff_density_min -0.683
_refine_diff_density_rms 0.071
_refine_ls_extinction_method none
_refine_ls_goodness_of_fit_ref 1.063
_refine_ls_hydrogen_treatment constr
_refine_ls_matrix_type full
_refine_ls_number_parameters 815
_refine_ls_number_reflns 26224
_refine_ls_number_restraints 0
_refine_ls_restrained_S_all 1.063
_refine_ls_R_factor_all 0.0794
_refine_ls_R_factor_gt 0.0588
_refine_ls_shift/su_max 0.001
_refine_ls_shift/su_mean 0.000
_refine_ls_structure_factor_coef Fsqd
_refine_ls_weighting_details 'w=1/[\s^2^(Fo^2^)+(0.1072P)^2^+2.9558P] where P=(Fo^2^+2Fc^2^)/3'
_refine_ls_weighting_scheme calc
_refine_ls_wR_factor_gt 0.1846
_refine_ls_wR_factor_ref 0.1996
_reflns_Friedel_coverage 0.000
_reflns_number_gt 18326
_reflns_number_total 26224
_reflns_threshold_expression 'I > 2\s(I)'
_cod_data_source_file c6cc05290h2.cif
_cod_data_source_block fw021104_a_sq
_cod_database_code 7124878
_shelx_shelxl_version_number 2014/7
_shelx_space_group_comment
;
The symmetry employed for this shelxl refinement is uniquely defined
by the following loop, which should always be used as a source of
symmetry information in preference to the above space-group names.
They are only intended as comments.
;
_shelx_estimated_absorpt_t_min 0.916
_shelx_estimated_absorpt_t_max 0.954

loop_
_space_group_symop_operation_xyz
'x, y, z'
'-x, -y, -z'

loop_
_atom_site_label
_atom_site_type_symbol
_atom_site_fract_x
_atom_site_fract_y
_atom_site_fract_z
_atom_site_U_iso_or_equiv
_atom_site_adp_type
_atom_site_occupancy
_atom_site_site_symmetry_order
_atom_site_calc_flag
_atom_site_refinement_flags_posn
_atom_site_refinement_flags_adp
_atom_site_refinement_flags_occupancy
_atom_site_disorder_assembly
_atom_site_disorder_group
Zn1 Zn 0.41546(2) 0.84177(2) -0.03533(2) 0.02868(9) Uani 1 1 d . . . . .
Zn2 Zn 0.23398(2) 0.84827(2) -0.02804(2) 0.02988(9) Uani 1 1 d . . . . .
F1 F 0.4679(3) 0.6362(4) 0.0944(3) 0.175(3) Uani 0.75 1 d . . P A 1
F1' F 0.1737(9) 0.6795(9) 0.1263(7) 0.134(5) Uiso 0.25 1 d . . P B 2
C1 C 0.3270(2) 0.38571(18) 0.46641(14) 0.0537(8) Uani 1 1 d . . . . .
C2 C 0.3232(3) 0.30623(19) 0.46923(14) 0.0588(9) Uani 1 1 d . . . . .
C3 C 0.2680(4) 0.4657(4) 0.2972(3) 0.0742(19) Uani 0.65 1 d . . P C 1
H3A H 0.2290 0.4577 0.2667 0.089 Uiso 0.65 1 calc R U P C 1
C4 C 0.2684(4) 0.4210(3) 0.3559(2) 0.0636(15) Uani 0.65 1 d . . P C 1
H4A H 0.2294 0.3837 0.3639 0.076 Uiso 0.65 1 calc R U P C 1
C5 C 0.3254(2) 0.43126(18) 0.40227(14) 0.0535(8) Uani 1 1 d . . . . .
C6 C 0.3826(3) 0.4866(3) 0.3869(2) 0.0524(12) Uani 0.65 1 d . . P C 1
H6A H 0.4222 0.4948 0.4168 0.063 Uiso 0.65 1 calc R U P C 1
C7 C 0.3826(3) 0.5299(3) 0.3284(2) 0.0535(12) Uani 0.65 1 d . . P C 1
H7A H 0.4230 0.5656 0.3192 0.064 Uiso 0.65 1 calc R U P C 1
C8 C 0.3245(2) 0.5213(2) 0.28390(17) 0.0590(9) Uani 1 1 d . . . . .
C3' C 0.2819(10) 0.5514(10) 0.3440(8) 0.105(5) Uiso 0.35 1 d . . P C 2
H3'A H 0.2566 0.6027 0.3455 0.126 Uiso 0.35 1 calc R U P C 2
C4' C 0.2781(11) 0.5015(10) 0.4028(9) 0.110(5) Uiso 0.35 1 d . . P C 2
H4'A H 0.2440 0.5172 0.4403 0.132 Uiso 0.35 1 calc R U P C 2
C6' C 0.3709(8) 0.4062(7) 0.3468(6) 0.072(3) Uiso 0.35 1 d . . P C 2
H6'A H 0.4029 0.3582 0.3466 0.087 Uiso 0.35 1 calc R U P C 2
C7' C 0.3695(8) 0.4544(8) 0.2877(7) 0.082(3) Uiso 0.35 1 d . . P C 2
H7'A H 0.4025 0.4370 0.2500 0.099 Uiso 0.35 1 calc R U P C 2
C9 C 0.3243(2) 0.5711(2) 0.22248(18) 0.0633(9) Uani 1 1 d . . . . .
C10 C 0.3955(3) 0.5833(3) 0.1854(2) 0.0801(13) Uani 1 1 d . . . . .
H10A H 0.4450 0.5581 0.1971 0.096 Uiso 1 1 calc R U . . .
C11 C 0.3947(3) 0.6332(3) 0.1303(2) 0.0741(11) Uani 1 1 d . . . . .
H11A H 0.4443 0.6407 0.1061 0.089 Uiso 0.25 1 calc R U P A 2
C12 C 0.3231(2) 0.6725(2) 0.10957(16) 0.0533(8) Uani 1 1 d . . . . .
C13 C 0.2540(3) 0.6528(5) 0.1446(3) 0.148(3) Uani 1 1 d . . . . .
H13A H 0.2037 0.6732 0.1303 0.177 Uiso 0.75 1 calc R U P B 1
C14 C 0.2526(3) 0.6048(5) 0.1999(3) 0.149(3) Uani 1 1 d . . . . .
H14A H 0.2024 0.5949 0.2223 0.179 Uiso 1 1 calc R U . . .
C15 C 0.3229(2) 0.73105(18) 0.05358(14) 0.0464(7) Uani 1 1 d . . . . .
O1 O 0.39102(15) 0.75305(14) 0.03112(12) 0.0604(6) Uani 1 1 d . . . . .
O2 O 0.25516(15) 0.75545(16) 0.03458(13) 0.0692(7) Uani 1 1 d . . . . .
C16 C 0.2765(4) 0.5499(3) 0.5933(3) 0.0715(16) Uani 0.7 1 d . . P D 1
H16A H 0.2372 0.5925 0.5996 0.086 Uiso 0.7 1 calc R U P D 1
C17 C 0.2764(4) 0.5015(3) 0.5375(2) 0.0678(15) Uani 0.7 1 d . . P D 1
H17A H 0.2383 0.5137 0.5060 0.081 Uiso 0.7 1 calc R U P D 1
C18 C 0.3306(2) 0.43618(18) 0.52741(14) 0.0539(8) Uani 1 1 d . . . . .
C19 C 0.3915(4) 0.4240(3) 0.5727(2) 0.0617(13) Uani 0.7 1 d . . P D 1
H19A H 0.4319 0.3823 0.5658 0.074 Uiso 0.7 1 calc R U P D 1
C20 C 0.3922(3) 0.4730(3) 0.6275(2) 0.0603(13) Uani 0.7 1 d . . P D 1
H20A H 0.4332 0.4635 0.6571 0.072 Uiso 0.7 1 calc R U P D 1
C21 C 0.3343(2) 0.5356(2) 0.63986(15) 0.0555(8) Uani 1 1 d . . . . .
C16' C 0.3900(9) 0.5319(9) 0.5882(7) 0.074(4) Uiso 0.3 1 d . . P D 2
H16B H 0.4333 0.5649 0.5887 0.088 Uiso 0.3 1 calc R U P D 2
C17' C 0.3875(9) 0.4831(8) 0.5352(7) 0.069(3) Uiso 0.3 1 d . . P D 2
H17B H 0.4302 0.4837 0.5019 0.082 Uiso 0.3 1 calc R U P D 2
C19' C 0.2683(8) 0.4345(8) 0.5800(7) 0.068(3) Uiso 0.3 1 d . . P D 2
H19B H 0.2260 0.4006 0.5775 0.081 Uiso 0.3 1 calc R U P D 2
C20' C 0.2704(9) 0.4847(8) 0.6367(7) 0.072(3) Uiso 0.3 1 d . . P D 2
H20B H 0.2296 0.4838 0.6715 0.086 Uiso 0.3 1 calc R U P D 2
C22 C 0.3351(2) 0.5885(2) 0.69914(16) 0.0543(8) Uani 1 1 d . . . . .
C23 C 0.2635(2) 0.6231(3) 0.7297(2) 0.0782(13) Uani 1 1 d . . . . .
H23A H 0.2133 0.6123 0.7137 0.094 Uiso 1 1 calc R U . . .
C24 C 0.2645(2) 0.6738(3) 0.78394(19) 0.0709(11) Uani 1 1 d . . . . .
H24A H 0.2147 0.6964 0.8032 0.085 Uiso 1 1 calc R U . . .
C25 C 0.33625(19) 0.69191(19) 0.81044(15) 0.0467(7) Uani 1 1 d . . . . .
F2 F 0.48286(16) 0.6696(2) 0.79986(16) 0.1256(13) Uani 1 1 d . . . . .
C26 C 0.4079(2) 0.6567(2) 0.77847(17) 0.0578(9) Uani 1 1 d . . . . .
C27 C 0.4082(2) 0.6061(2) 0.72497(18) 0.0637(9) Uani 1 1 d . . . . .
H27A H 0.4580 0.5834 0.7058 0.076 Uiso 1 1 calc R U . . .
C28 C 0.33416(18) 0.74853(17) 0.86908(13) 0.0399(6) Uani 1 1 d . . . . .
O3 O 0.40121(13) 0.76544(14) 0.88909(11) 0.0533(6) Uani 1 1 d . . . . .
O4 O 0.26501(14) 0.77450(15) 0.89269(11) 0.0583(6) Uani 1 1 d . . . . .
C29 C 0.3827(4) 0.1530(3) 0.5979(2) 0.0775(18) Uani 0.7 1 d . . P E 1
H29A H 0.4243 0.1130 0.6026 0.093 Uiso 0.7 1 calc R U P E 1
C30 C 0.3821(4) 0.1966(3) 0.5406(2) 0.0776(19) Uani 0.7 1 d . . P E 1
H30A H 0.4217 0.1844 0.5058 0.093 Uiso 0.7 1 calc R U P E 1
C31 C 0.3222(3) 0.26014(18) 0.53350(14) 0.0568(9) Uani 1 1 d . . . . .
C32 C 0.2669(4) 0.2760(3) 0.5853(2) 0.0683(15) Uani 0.7 1 d . . P E 1
H32A H 0.2279 0.3187 0.5823 0.082 Uiso 0.7 1 calc R U P E 1
C33 C 0.2658(4) 0.2316(4) 0.6428(3) 0.0707(16) Uani 0.7 1 d . . P E 1
H33A H 0.2266 0.2452 0.6776 0.085 Uiso 0.7 1 calc R U P E 1
C34 C 0.3213(2) 0.1675(2) 0.64999(15) 0.0579(8) Uani 1 1 d . . . . .
C29' C 0.3817(10) 0.2109(10) 0.6297(8) 0.082(4) Uiso 0.3 1 d . . P E 2
H29B H 0.4261 0.2120 0.6562 0.098 Uiso 0.3 1 calc R U P E 2
C30' C 0.3838(10) 0.2545(10) 0.5725(8) 0.083(4) Uiso 0.3 1 d . . P E 2
H30B H 0.4305 0.2812 0.5605 0.100 Uiso 0.3 1 calc R U P E 2
C32' C 0.2491(9) 0.2180(8) 0.5561(7) 0.072(3) Uiso 0.3 1 d . . P E 2
H32B H 0.2039 0.2187 0.5303 0.086 Uiso 0.3 1 calc R U P E 2
C33' C 0.2487(9) 0.1777(9) 0.6157(7) 0.075(4) Uiso 0.3 1 d . . P E 2
H33B H 0.2005 0.1571 0.6335 0.090 Uiso 0.3 1 calc R U P E 2
C35 C 0.3210(2) 0.1169(2) 0.71097(16) 0.0585(9) Uani 1 1 d . . . . .
C36 C 0.3879(3) 0.0702(4) 0.7266(3) 0.120(2) Uani 1 1 d . . . . .
H36A H 0.4358 0.0702 0.6986 0.144 Uiso 1 1 calc R U . . .
F3 F 0.1844(2) 0.0699(3) 0.85134(18) 0.172(2) Uani 1 1 d . . . . .
C37 C 0.3873(3) 0.0225(4) 0.7831(2) 0.106(2) Uani 1 1 d . . . . .
H37A H 0.4357 -0.0066 0.7925 0.127 Uiso 1 1 calc R U . . .
C38 C 0.32026(19) 0.01641(19) 0.82467(14) 0.0464(7) Uani 1 1 d . . . . .
C39 C 0.2540(3) 0.0672(3) 0.81063(18) 0.0744(12) Uani 1 1 d . . . . .
C40 C 0.2531(3) 0.1169(3) 0.75578(19) 0.0805(13) Uani 1 1 d . . . . .
H40A H 0.2065 0.1503 0.7491 0.097 Uiso 1 1 calc R U . . .
C41 C 0.32110(19) -0.04161(16) 0.88213(13) 0.0409(6) Uani 1 1 d . . . . .
O5 O 0.38960(14) -0.06757(14) 0.89867(11) 0.0571(6) Uani 1 1 d . . . . .
O6 O 0.25404(15) -0.05916(15) 0.90828(12) 0.0615(6) Uani 1 1 d . . . . .
C42 C 0.2653(4) 0.1516(3) 0.3496(2) 0.0715(15) Uani 0.75 1 d . . P F 1
H42A H 0.2244 0.1158 0.3497 0.086 Uiso 0.75 1 calc R U P F 1
C43 C 0.2690(4) 0.1998(3) 0.4048(2) 0.0712(15) Uani 0.75 1 d . . P F 1
H43A H 0.2325 0.1929 0.4417 0.085 Uiso 0.75 1 calc R U P F 1
C44 C 0.3216(3) 0.25512(18) 0.40788(14) 0.0607(10) Uani 1 1 d . . . . .
C45 C 0.3835(4) 0.2594(3) 0.3528(2) 0.0620(13) Uani 0.75 1 d . . P F 1
H45A H 0.4242 0.2952 0.3544 0.074 Uiso 0.75 1 calc R U P F 1
C46 C 0.3817(3) 0.2099(3) 0.2980(2) 0.0611(12) Uani 0.75 1 d . . P F 1
H46A H 0.4212 0.2123 0.2624 0.073 Uiso 0.75 1 calc R U P F 1
C47 C 0.3186(2) 0.1548(2) 0.29614(15) 0.0590(9) Uani 1 1 d . . . . .
C42' C 0.2463(8) 0.2174(8) 0.3107(6) 0.051(3) Uiso 0.25 1 d . . P F 2
H42B H 0.2020 0.2216 0.2839 0.061 Uiso 0.25 1 calc R U P F 2
C43' C 0.2495(8) 0.2663(8) 0.3641(7) 0.053(3) Uiso 0.25 1 d . . P F 2
H43B H 0.2079 0.3062 0.3738 0.064 Uiso 0.25 1 calc R U P F 2
C45' C 0.3636(9) 0.1892(8) 0.3991(7) 0.058(3) Uiso 0.25 1 d . . P F 2
H45B H 0.3964 0.1721 0.4331 0.069 Uiso 0.25 1 calc R U P F 2
C46' C 0.3654(10) 0.1388(9) 0.3419(7) 0.064(4) Uiso 0.25 1 d . . P F 2
H46B H 0.4016 0.0935 0.3386 0.077 Uiso 0.25 1 calc R U P F 2
C48 C 0.3175(2) 0.1006(2) 0.23763(15) 0.0551(8) Uani 1 1 d . . . . .
C49 C 0.2435(2) 0.0769(2) 0.21682(17) 0.0638(10) Uani 1 1 d . . . . .
H49A H 0.1939 0.0954 0.2392 0.077 Uiso 1 1 calc R U . . .
C50 C 0.2438(2) 0.0256(2) 0.16252(16) 0.0569(9) Uani 1 1 d . . . . .
H50A H 0.1938 0.0102 0.1491 0.068 Uiso 0.05 1 calc R U P G 2
C51 C 0.31650(18) -0.00372(18) 0.12739(13) 0.0418(6) Uani 1 1 d . . . . .
F4 F 0.16999(13) 0.00515(18) 0.14525(13) 0.0875(9) Uani 0.95 1 d . . P H 1
F4' F 0.470(3) -0.003(3) 0.117(2) 0.084(13) Uiso 0.05 1 d . . P I 2
C52 C 0.3890(2) 0.02184(19) 0.14840(15) 0.0491(7) Uani 1 1 d . . . . .
H52A H 0.4386 0.0042 0.1256 0.059 Uiso 0.95 1 calc R U P I 1
C53 C 0.3902(2) 0.0726(2) 0.20195(16) 0.0576(8) Uani 1 1 d . . . . .
H53A H 0.4403 0.0886 0.2146 0.069 Uiso 1 1 calc R U . . .
C54 C 0.31849(17) -0.05846(16) 0.06770(12) 0.0368(6) Uani 1 1 d . . . . .
O7 O 0.38816(13) -0.07999(13) 0.04138(10) 0.0502(5) Uani 1 1 d . . . . .
O8 O 0.25158(13) -0.07854(16) 0.04870(11) 0.0594(6) Uani 1 1 d . . . . .
N1 N 0.53916(12) 0.83526(13) -0.03677(11) 0.0356(5) Uani 1 1 d . . . . .
N2 N 1.10975(13) 0.85327(15) -0.02325(12) 0.0401(5) Uani 1 1 d . . . . .
C55 C 0.58530(18) 0.7845(2) -0.07831(18) 0.0555(8) Uani 1 1 d . . . . .
H55A H 0.5585 0.7522 -0.1061 0.067 Uiso 1 1 calc R U . . .
C56 C 0.6705(2) 0.7778(2) -0.0818(2) 0.0661(10) Uani 1 1 d . . . . .
H56A H 0.6999 0.7420 -0.1114 0.079 Uiso 1 1 calc R U . . .
C57 C 0.71176(17) 0.82587(19) -0.04013(18) 0.0508(7) Uani 1 1 d . . . . .
C58 C 0.66377(17) 0.87936(19) 0.00210(16) 0.0476(7) Uani 1 1 d . . . . .
H58A H 0.6887 0.9129 0.0301 0.057 Uiso 1 1 calc R U . . .
C59 C 0.57925(17) 0.88215(18) 0.00203(14) 0.0429(6) Uani 1 1 d . . . . .
H59A H 0.5483 0.9184 0.0303 0.051 Uiso 1 1 calc R U . . .
C60 C 0.80246(19) 0.8202(2) -0.0446(2) 0.0650(10) Uani 1 1 d . . . . .
H60A H 0.8300 0.7811 -0.0722 0.078 Uiso 1 1 calc R U . . .
C61 C 0.84622(18) 0.8665(2) -0.0125(2) 0.0623(9) Uani 1 1 d . . . . .
H61A H 0.8187 0.9056 0.0152 0.075 Uiso 1 1 calc R U . . .
C62 C 1.0685(2) 0.8146(4) -0.0642(3) 0.112(2) Uani 1 1 d . . . . .
H62A H 1.0984 0.7822 -0.0963 0.135 Uiso 1 1 calc R U . . .
C63 C 0.9851(2) 0.8179(4) -0.0637(3) 0.118(2) Uani 1 1 d . . . . .
H63A H 0.9604 0.7900 -0.0959 0.141 Uiso 1 1 calc R U . . .
C64 C 0.93742(18) 0.8609(2) -0.01706(18) 0.0560(8) Uani 1 1 d . . . . .
C65 C 0.9793(2) 0.9017(4) 0.0253(3) 0.119(2) Uani 1 1 d . . . . .
H65A H 0.9508 0.9350 0.0574 0.143 Uiso 1 1 calc R U . . .
C66 C 1.0648(2) 0.8945(3) 0.0215(2) 0.0986(18) Uani 1 1 d . . . . .
H66A H 1.0913 0.9212 0.0533 0.118 Uiso 1 1 calc R U . . .

loop_
_atom_site_aniso_label
_atom_site_aniso_U_11
_atom_site_aniso_U_22
_atom_site_aniso_U_33
_atom_site_aniso_U_23
_atom_site_aniso_U_13
_atom_site_aniso_U_12
Zn1 0.02357(15) 0.03671(16) 0.02621(14) -0.00272(11) -0.00247(10) -0.00441(11)
Zn2 0.02356(15) 0.03975(17) 0.02685(15) -0.00251(11) -0.00273(10) -0.00496(11)
F1 0.115(4) 0.232(6) 0.165(5) 0.108(5) 0.037(3) 0.036(4)
C1 0.093(3) 0.0418(16) 0.0274(13) -0.0031(11) -0.0094(14) -0.0054(16)
C2 0.111(3) 0.0404(16) 0.0261(13) 0.0002(11) -0.0064(15) -0.0099(17)
C3 0.095(5) 0.088(4) 0.048(3) 0.035(3) -0.034(3) -0.043(4)
C4 0.094(4) 0.062(3) 0.042(3) 0.022(2) -0.025(3) -0.037(3)
C5 0.095(3) 0.0361(15) 0.0302(13) 0.0019(11) -0.0094(15) -0.0065(15)
C6 0.076(3) 0.046(3) 0.039(2) 0.0054(19) -0.019(2) -0.015(2)
C7 0.069(3) 0.045(3) 0.049(3) 0.017(2) -0.014(2) -0.016(2)
C8 0.076(2) 0.0556(19) 0.0460(17) 0.0193(15) -0.0046(16) -0.0069(17)
C9 0.066(2) 0.070(2) 0.0544(19) 0.0293(17) -0.0100(17) -0.0098(18)
C10 0.073(3) 0.095(3) 0.072(3) 0.040(2) -0.008(2) -0.001(2)
C11 0.064(2) 0.093(3) 0.065(2) 0.031(2) -0.0025(19) -0.005(2)
C12 0.0563(19) 0.0571(19) 0.0470(17) 0.0204(14) -0.0024(14) -0.0089(15)
C13 0.065(3) 0.227(7) 0.151(5) 0.140(6) -0.013(3) -0.007(4)
C14 0.074(3) 0.232(8) 0.143(5) 0.140(6) -0.010(3) -0.022(4)
C15 0.0579(19) 0.0453(16) 0.0366(14) 0.0091(12) -0.0042(13) -0.0067(14)
O1 0.0570(14) 0.0627(14) 0.0631(14) 0.0310(12) -0.0060(11) -0.0131(11)
O2 0.0551(14) 0.0818(17) 0.0717(16) 0.0443(14) -0.0071(12) -0.0088(12)
C16 0.095(4) 0.062(3) 0.057(3) -0.027(2) -0.032(3) 0.018(3)
C17 0.098(4) 0.059(3) 0.046(3) -0.019(2) -0.030(3) 0.013(3)
C18 0.092(3) 0.0415(16) 0.0293(13) -0.0044(12) -0.0090(14) -0.0065(16)
C19 0.087(4) 0.054(3) 0.045(2) -0.015(2) -0.019(2) 0.008(3)
C20 0.076(3) 0.060(3) 0.046(2) -0.019(2) -0.022(2) 0.007(2)
C21 0.072(2) 0.0553(19) 0.0398(16) -0.0187(14) -0.0080(15) -0.0048(16)
C22 0.065(2) 0.0561(19) 0.0432(16) -0.0199(14) -0.0088(14) -0.0054(16)
C23 0.056(2) 0.105(3) 0.075(3) -0.049(2) -0.0150(19) -0.005(2)
C24 0.051(2) 0.091(3) 0.070(2) -0.046(2) -0.0075(17) -0.0002(19)
C25 0.0476(17) 0.0526(17) 0.0407(15) -0.0166(13) -0.0050(12) -0.0059(13)
F2 0.0608(15) 0.184(3) 0.132(2) -0.101(2) -0.0048(15) -0.0094(18)
C26 0.0454(18) 0.071(2) 0.0575(19) -0.0280(17) -0.0048(14) -0.0056(15)
C27 0.058(2) 0.075(2) 0.057(2) -0.0305(18) 0.0006(16) 0.0005(18)
C28 0.0440(15) 0.0429(15) 0.0334(13) -0.0103(11) -0.0045(11) -0.0055(12)
O3 0.0427(12) 0.0683(14) 0.0493(12) -0.0303(11) -0.0033(9) -0.0063(10)
O4 0.0481(13) 0.0747(15) 0.0523(13) -0.0350(11) -0.0070(10) -0.0020(11)
C29 0.114(5) 0.067(3) 0.043(3) 0.021(2) 0.016(3) 0.028(3)
C30 0.128(5) 0.060(3) 0.036(2) 0.014(2) 0.022(3) 0.021(3)
C31 0.108(3) 0.0380(15) 0.0253(13) -0.0009(11) -0.0091(15) -0.0083(17)
C32 0.096(4) 0.063(3) 0.042(2) 0.014(2) 0.004(3) 0.016(3)
C33 0.089(4) 0.075(4) 0.043(3) 0.022(3) 0.007(3) 0.015(3)
C34 0.082(2) 0.0578(19) 0.0346(15) 0.0137(14) -0.0044(15) -0.0072(17)
C35 0.075(2) 0.061(2) 0.0400(16) 0.0187(15) -0.0027(15) -0.0053(17)
C36 0.077(3) 0.175(6) 0.097(4) 0.091(4) 0.029(3) 0.033(3)
F3 0.125(3) 0.230(4) 0.135(3) 0.118(3) 0.067(2) 0.089(3)
C37 0.066(3) 0.161(5) 0.083(3) 0.077(3) 0.018(2) 0.032(3)
C38 0.0507(17) 0.0531(17) 0.0358(14) 0.0128(12) -0.0061(12) -0.0040(13)
C39 0.078(3) 0.087(3) 0.051(2) 0.0300(19) 0.0193(18) 0.022(2)
C40 0.092(3) 0.088(3) 0.053(2) 0.028(2) 0.014(2) 0.033(2)
C41 0.0566(18) 0.0383(14) 0.0283(12) 0.0037(10) -0.0034(12) -0.0070(12)
O5 0.0535(13) 0.0665(14) 0.0516(12) 0.0262(11) -0.0075(10) -0.0026(11)
O6 0.0583(14) 0.0642(15) 0.0628(14) 0.0311(12) -0.0041(11) -0.0093(11)
C42 0.101(4) 0.070(3) 0.044(2) -0.020(2) 0.014(2) -0.035(3)
C43 0.110(4) 0.067(3) 0.036(2) -0.014(2) 0.019(2) -0.027(3)
C44 0.118(3) 0.0371(16) 0.0274(13) -0.0033(11) -0.0084(16) -0.0082(18)
C45 0.099(4) 0.051(2) 0.038(2) -0.0082(18) 0.001(2) -0.025(2)
C46 0.088(3) 0.061(3) 0.035(2) -0.0131(19) 0.006(2) -0.021(2)
C47 0.086(3) 0.0565(19) 0.0356(15) -0.0147(14) -0.0036(15) -0.0116(18)
C48 0.073(2) 0.0578(19) 0.0354(15) -0.0157(13) -0.0020(14) -0.0142(16)
C49 0.065(2) 0.076(2) 0.0491(18) -0.0297(17) 0.0158(16) -0.0155(18)
C50 0.0526(19) 0.074(2) 0.0445(16) -0.0260(16) 0.0083(14) -0.0180(16)
C51 0.0462(16) 0.0488(16) 0.0307(13) -0.0146(11) 0.0002(11) -0.0072(12)
F4 0.0448(12) 0.132(2) 0.0860(16) -0.0602(16) 0.0144(11) -0.0250(13)
C52 0.0460(17) 0.0585(18) 0.0429(15) -0.0185(14) -0.0050(13) -0.0033(14)
C53 0.060(2) 0.066(2) 0.0490(17) -0.0239(16) -0.0134(15) -0.0099(16)
C54 0.0427(15) 0.0419(14) 0.0266(11) -0.0055(10) -0.0040(10) -0.0081(11)
O7 0.0433(12) 0.0628(13) 0.0445(11) -0.0255(10) -0.0049(9) -0.0020(10)
O8 0.0423(12) 0.0890(17) 0.0476(12) -0.0356(12) 0.0011(9) -0.0135(11)
N1 0.0215(10) 0.0412(12) 0.0449(12) -0.0040(10) -0.0029(8) -0.0064(8)
N2 0.0219(10) 0.0561(14) 0.0427(12) -0.0069(10) -0.0034(9) -0.0044(9)
C55 0.0328(15) 0.063(2) 0.072(2) -0.0289(17) -0.0065(14) -0.0096(14)
C56 0.0335(16) 0.071(2) 0.092(3) -0.031(2) 0.0003(16) 0.0007(15)
C57 0.0257(14) 0.0536(18) 0.073(2) -0.0081(15) -0.0062(13) -0.0023(12)
C58 0.0310(14) 0.0591(18) 0.0547(17) -0.0119(14) -0.0092(12) -0.0099(13)
C59 0.0344(14) 0.0496(16) 0.0444(15) -0.0127(12) -0.0011(11) -0.0027(12)
C60 0.0236(14) 0.076(2) 0.095(3) -0.022(2) -0.0070(15) 0.0001(14)
C61 0.0226(14) 0.080(2) 0.084(2) -0.014(2) -0.0029(15) -0.0043(14)
C62 0.038(2) 0.187(6) 0.112(4) -0.097(4) 0.002(2) -0.011(3)
C63 0.035(2) 0.197(6) 0.122(4) -0.095(4) -0.010(2) -0.005(3)
C64 0.0251(14) 0.072(2) 0.071(2) -0.0066(17) -0.0052(14) -0.0050(14)
C65 0.035(2) 0.185(6) 0.136(4) -0.099(4) 0.008(2) -0.010(3)
C66 0.0368(19) 0.153(5) 0.107(3) -0.082(3) -0.001(2) -0.018(2)

loop_
_atom_type_symbol
_atom_type_description
_atom_type_scat_dispersion_real
_atom_type_scat_dispersion_imag
_atom_type_scat_source
C C 0.0040 0.0020 'XDISP Program in WinGX L.Kissel & R.H.Pratt Acta Cryst A46 170 1990'
H H 0.0000 0.0000 'XDISP Program in WinGX L.Kissel & R.H.Pratt Acta Cryst A46 170 1990'
N N 0.0076 0.0040 'XDISP Program in WinGX L.Kissel & R.H.Pratt Acta Cryst A46 170 1990'
O O 0.0132 0.0074 'XDISP Program in WinGX L.Kissel & R.H.Pratt Acta Cryst A46 170 1990'
F F 0.0211 0.0125 'XDISP Program in WinGX L.Kissel & R.H.Pratt Acta Cryst A46 170 1990'
Zn Zn 0.2282 1.6718 'XDISP Program in WinGX L.Kissel & R.H.Pratt Acta Cryst A46 170 1990'

loop_
_geom_angle_atom_site_label_1
_geom_angle_atom_site_label_2
_geom_angle_atom_site_label_3
_geom_angle
_geom_angle_site_symmetry_1
_geom_angle_site_symmetry_3
N1 Zn1 O3 99.67(9) . 1_554
N1 Zn1 O7 99.52(9) . 1_565
O3 Zn1 O7 160.81(9) 1_554 1_565
N1 Zn1 O1 99.82(9) . .
O3 Zn1 O1 88.99(10) 1_554 .
O7 Zn1 O1 87.42(10) 1_565 .
N1 Zn1 O5 103.20(9) . 1_564
O3 Zn1 O5 86.91(10) 1_554 1_564
O7 Zn1 O5 89.05(10) 1_565 1_564
O1 Zn1 O5 156.97(10) . 1_564
N1 Zn1 Zn2 177.75(7) . .
O3 Zn1 Zn2 81.22(6) 1_554 .
O7 Zn1 Zn2 79.59(6) 1_565 .
O1 Zn1 Zn2 78.10(7) . .
O5 Zn1 Zn2 78.88(7) 1_564 .
N2 Zn2 O8 100.24(9) 1_455 1_565
N2 Zn2 O2 99.29(10) 1_455 .
O8 Zn2 O2 87.63(12) 1_565 .
N2 Zn2 O4 102.28(9) 1_455 1_554
O8 Zn2 O4 157.47(9) 1_565 1_554
O2 Zn2 O4 89.48(11) . 1_554
N2 Zn2 O6 99.68(10) 1_455 1_564
O8 Zn2 O6 88.37(11) 1_565 1_564
O2 Zn2 O6 161.02(10) . 1_564
O4 Zn2 O6 87.14(11) 1_554 1_564
N2 Zn2 Zn1 179.71(8) 1_455 .
O8 Zn2 Zn1 79.68(6) 1_565 .
O2 Zn2 Zn1 80.98(7) . .
O4 Zn2 Zn1 77.80(6) 1_554 .
O6 Zn2 Zn1 80.05(7) 1_564 .
C2 C1 C18 122.7(3) . .
C2 C1 C5 122.8(3) . .
C18 C1 C5 114.5(3) . .
C1 C2 C31 123.3(3) . .
C1 C2 C44 122.8(3) . .
C31 C2 C44 113.9(3) . .
C8 C3 C4 120.9(5) . .
C8 C3 H3A 119.6 . .
C4 C3 H3A 119.6 . .
C5 C4 C3 121.1(5) . .
C5 C4 H4A 119.4 . .
C3 C4 H4A 119.4 . .
C6' C5 C4' 120.7(9) . .
C4 C5 C6 116.6(3) . .
C6' C5 C1 121.9(6) . .
C4' C5 C1 117.3(8) . .
C4 C5 C1 122.9(3) . .
C6 C5 C1 120.5(3) . .
C7 C6 C5 122.0(4) . .
C7 C6 H6A 119.0 . .
C5 C6 H6A 119.0 . .
C8 C7 C6 121.0(4) . .
C8 C7 H7A 119.5 . .
C6 C7 H7A 119.5 . .
C7 C8 C3 118.3(4) . .
C7' C8 C3' 117.2(9) . .
C7' C8 C9 123.0(7) . .
C7 C8 C9 119.7(4) . .
C3 C8 C9 122.0(4) . .
C3' C8 C9 119.4(8) . .
C8 C3' C4' 119.6(14) . .
C8 C3' H3'A 120.2 . .
C4' C3' H3'A 120.2 . .
C5 C4' C3' 118.9(15) . .
C5 C4' H4'A 120.5 . .
C3' C4' H4'A 120.5 . .
C5 C6' C7' 119.2(11) . .
C5 C6' H6'A 120.4 . .
C7' C6' H6'A 120.4 . .
C8 C7' C6' 123.6(12) . .
C8 C7' H7'A 118.2 . .
C6' C7' H7'A 118.2 . .
C10 C9 C14 117.3(3) . .
C10 C9 C8 121.2(3) . .
C14 C9 C8 121.5(4) . .
C9 C10 C11 120.4(4) . .
C9 C10 H10A 119.8 . .
C11 C10 H10A 119.8 . .
F1 C11 C10 115.2(4) . .
F1 C11 C12 121.6(4) . .
C10 C11 C12 123.0(4) . .
C10 C11 H11A 118.5 . .
C12 C11 H11A 118.5 . .
C13 C12 C11 113.8(3) . .
C13 C12 C15 123.2(3) . .
C11 C12 C15 123.1(3) . .
C12 C13 C14 124.5(5) . .
C12 C13 F1' 122.4(7) . .
C14 C13 F1' 113.1(8) . .
C12 C13 H13A 117.7 . .
C14 C13 H13A 117.7 . .
C9 C14 C13 120.6(5) . .
C9 C14 H14A 119.7 . .
C13 C14 H14A 119.7 . .
O2 C15 O1 125.4(3) . .
O2 C15 C12 117.2(3) . .
O1 C15 C12 117.3(3) . .
C15 O1 Zn1 129.0(2) . .
C15 O2 Zn2 126.0(2) . .
C21 C16 C17 120.8(5) . .
C21 C16 H16A 119.6 . .
C17 C16 H16A 119.6 . .
C18 C17 C16 121.9(4) . .
C18 C17 H17A 119.1 . .
C16 C17 H17A 119.1 . .
C17 C18 C19 117.2(3) . .
C17' C18 C19' 116.3(9) . .
C17' C18 C1 123.6(7) . .
C17 C18 C1 119.4(3) . .
C19 C18 C1 123.2(3) . .
C19' C18 C1 120.1(6) . .
C20 C19 C18 120.5(5) . .
C20 C19 H19A 119.7 . .
C18 C19 H19A 119.7 . .
C19 C20 C21 122.1(4) . .
C19 C20 H20A 119.0 . .
C21 C20 H20A 119.0 . .
C20 C21 C16 117.3(4) . .
C16' C21 C20' 115.7(9) . .
C16' C21 C22 125.4(7) . .
C20 C21 C22 122.0(3) . .
C16 C21 C22 120.7(3) . .
C20' C21 C22 118.9(7) . .
C21 C16' C17' 123.9(13) . .
C21 C16' H16B 118.0 . .
C17' C16' H16B 118.0 . .
C18 C17' C16' 124.6(13) . .
C18 C17' H17B 117.7 . .
C16' C17' H17B 117.7 . .
C18 C19' C20' 119.9(12) . .
C18 C19' H19B 120.0 . .
C20' C19' H19B 120.0 . .
C21 C20' C19' 119.5(12) . .
C21 C20' H20B 120.3 . .
C19' C20' H20B 120.3 . .
C23 C22 C27 117.3(3) . .
C23 C22 C21 121.4(3) . .
C27 C22 C21 121.4(3) . .
C22 C23 C24 121.2(3) . .
C22 C23 H23A 119.4 . .
C24 C23 H23A 119.4 . .
C25 C24 C23 122.5(3) . .
C25 C24 H24A 118.8 . .
C23 C24 H24A 118.8 . .
C24 C25 C26 115.3(3) . .
C24 C25 C28 120.4(3) . .
C26 C25 C28 124.2(3) . .
F2 C26 C27 115.6(3) . .
F2 C26 C25 121.2(3) . .
C27 C26 C25 123.2(3) . .
C26 C27 C22 120.5(3) . .
C26 C27 H27A 119.7 . .
C22 C27 H27A 119.7 . .
O4 C28 O3 125.9(3) . .
O4 C28 C25 116.6(2) . .
O3 C28 C25 117.6(3) . .
C28 O3 Zn1 125.39(19) . 1_556
C28 O4 Zn2 129.61(19) . 1_556
C30 C29 C34 120.8(5) . .
C30 C29 H29A 119.6 . .
C34 C29 H29A 119.6 . .
C29 C30 C31 120.9(5) . .
C29 C30 H30A 119.6 . .
C31 C30 H30A 119.6 . .
C32 C31 C30 117.3(4) . .
C30' C31 C32' 116.1(9) . .
C30' C31 C2 123.9(8) . .
C32 C31 C2 123.5(4) . .
C30 C31 C2 119.2(3) . .
C32' C31 C2 120.0(6) . .
C31 C32 C33 122.4(5) . .
C31 C32 H32A 118.8 . .
C33 C32 H32A 118.8 . .
C34 C33 C32 121.4(5) . .
C34 C33 H33A 119.3 . .
C32 C33 H33A 119.3 . .
C33 C34 C29 116.9(4) . .
C29' C34 C33' 116.6(10) . .
C29' C34 C35 124.2(8) . .
C33 C34 C35 123.0(4) . .
C29 C34 C35 120.0(4) . .
C33' C34 C35 118.8(7) . .
C34 C29' C30' 124.4(15) . .
C34 C29' H29B 117.8 . .
C30' C29' H29B 117.8 . .
C31 C30' C29' 122.5(15) . .
C31 C30' H30B 118.8 . .
C29' C30' H30B 118.8 . .
C33' C32' C31 119.2(12) . .
C33' C32' H32B 120.4 . .
C31 C32' H32B 120.4 . .
C32' C33' C34 120.1(13) . .
C32' C33' H33B 120.0 . .
C34 C33' H33B 120.0 . .
C36 C35 C40 116.1(3) . .
C36 C35 C34 122.2(3) . .
C40 C35 C34 121.6(3) . .
C35 C36 C37 122.2(4) . .
C35 C36 H36A 118.9 . .
C37 C36 H36A 118.9 . .
C38 C37 C36 123.0(4) . .
C38 C37 H37A 118.5 . .
C36 C37 H37A 118.5 . .
C37 C38 C39 114.4(3) . .
C37 C38 C41 120.8(3) . .
C39 C38 C41 124.8(3) . .
F3 C39 C38 120.0(3) . .
F3 C39 C40 116.1(3) . .
C38 C39 C40 123.9(3) . .
C35 C40 C39 120.1(4) . .
C35 C40 H40A 120.0 . .
C39 C40 H40A 120.0 . .
O6 C41 O5 125.8(3) . .
O6 C41 C38 117.6(3) . .
O5 C41 C38 116.6(3) . .
C41 O5 Zn1 127.6(2) . 1_546
C41 O6 Zn2 126.6(2) . 1_546
C47 C42 C43 122.0(5) . .
C47 C42 H42A 119.0 . .
C43 C42 H42A 119.0 . .
C44 C43 C42 123.4(4) . .
C44 C43 H43A 118.3 . .
C42 C43 H43A 118.3 . .
C43 C44 C45 117.3(3) . .
C45' C44 C2 123.6(7) . .
C43 C44 C2 121.4(3) . .
C45 C44 C2 121.0(3) . .
C45' C44 C43' 114.1(9) . .
C2 C44 C43' 119.5(6) . .
C46 C45 C44 119.6(4) . .
C46 C45 H45A 120.2 . .
C44 C45 H45A 120.2 . .
C45 C46 C47 119.8(4) . .
C45 C46 H46A 120.1 . .
C47 C46 H46A 120.1 . .
C42 C47 C46 117.7(3) . .
C46' C47 C48 121.0(8) . .
C42 C47 C48 122.4(4) . .
C46 C47 C48 119.8(3) . .
C46' C47 C42' 117.8(9) . .
C48 C47 C42' 119.0(6) . .
C43' C42' C47 117.6(11) . .
C43' C42' H42B 121.2 . .
C47 C42' H42B 121.2 . .
C42' C43' C44 119.3(11) . .
C42' C43' H43B 120.4 . .
C44 C43' H43B 120.4 . .
C44 C45' C46' 126.1(13) . .
C44 C45' H45B 116.9 . .
C46' C45' H45B 116.9 . .
C47 C46' C45' 120.6(13) . .
C47 C46' H46B 119.7 . .
C45' C46' H46B 119.7 . .
C49 C48 C53 118.2(3) . .
C49 C48 C47 120.7(3) . .
C53 C48 C47 121.2(3) . .
C50 C49 C48 119.8(3) . .
C50 C49 H49A 120.1 . .
C48 C49 H49A 120.1 . .
F4 C50 C49 116.5(3) . .
F4 C50 C51 121.2(3) . .
C49 C50 C51 122.3(3) . .
C49 C50 H50A 118.9 . .
C51 C50 H50A 118.9 . .
C52 C51 C50 116.7(3) . .
C52 C51 C54 119.9(3) . .
C50 C51 C54 123.3(3) . .
C53 C52 C51 122.0(3) . .
C53 C52 F4' 115(2) . .
C51 C52 F4' 123(2) . .
C53 C52 H52A 119.0 . .
C51 C52 H52A 119.0 . .
C52 C53 C48 121.0(3) . .
C52 C53 H53A 119.5 . .
C48 C53 H53A 119.5 . .
O7 C54 O8 125.5(2) . .
O7 C54 C51 116.2(2) . .
O8 C54 C51 118.3(2) . .
C54 O7 Zn1 127.35(18) . 1_545
C54 O8 Zn2 127.72(19) . 1_545
C59 N1 C55 117.1(2) . .
C59 N1 Zn1 121.97(18) . .
C55 N1 Zn1 120.86(18) . .
C66 N2 C62 114.5(3) . .
C66 N2 Zn2 122.5(2) . 1_655
C62 N2 Zn2 123.1(2) . 1_655
N1 C55 C56 123.4(3) . .
N1 C55 H55A 118.3 . .
C56 C55 H55A 118.3 . .
C55 C56 C57 119.0(3) . .
C55 C56 H56A 120.5 . .
C57 C56 H56A 120.5 . .
C58 C57 C56 117.4(3) . .
C58 C57 C60 123.3(3) . .
C56 C57 C60 119.3(3) . .
C59 C58 C57 119.6(3) . .
C59 C58 H58A 120.2 . .
C57 C58 H58A 120.2 . .
N1 C59 C58 123.4(3) . .
N1 C59 H59A 118.3 . .
C58 C59 H59A 118.3 . .
C61 C60 C57 124.0(3) . .
C61 C60 H60A 118.0 . .
C57 C60 H60A 118.0 . .
C60 C61 C64 124.0(4) . .
C60 C61 H61A 118.0 . .
C64 C61 H61A 118.0 . .
N2 C62 C63 124.9(4) . .
N2 C62 H62A 117.6 . .
C63 C62 H62A 117.6 . .
C64 C63 C62 121.1(4) . .
C64 C63 H63A 119.5 . .
C62 C63 H63A 119.5 . .
C65 C64 C63 114.6(3) . .
C65 C64 C61 121.1(3) . .
C63 C64 C61 124.3(3) . .
C64 C65 C66 120.4(4) . .
C64 C65 H65A 119.8 . .
C66 C65 H65A 119.8 . .
N2 C66 C65 124.4(4) . .
N2 C66 H66A 117.8 . .
C65 C66 H66A 117.8 . .

loop_
_geom_bond_atom_site_label_1
_geom_bond_atom_site_label_2
_geom_bond_distance
_geom_bond_site_symmetry_2
Zn1 N1 2.012(2) .
Zn1 O3 2.0226(19) 1_554
Zn1 O7 2.0287(19) 1_565
Zn1 O1 2.042(2) .
Zn1 O5 2.059(2) 1_564
Zn1 Zn2 2.9488(4) .
Zn2 N2 2.018(2) 1_455
Zn2 O8 2.020(2) 1_565
Zn2 O2 2.029(2) .
Zn2 O4 2.029(2) 1_554
Zn2 O6 2.043(2) 1_564
F1 C11 1.354(6) .
F1' C13 1.427(15) .
C1 C2 1.344(4) .
C1 C18 1.496(4) .
C1 C5 1.497(4) .
C2 C31 1.503(4) .
C2 C44 1.503(4) .
C3 C8 1.372(6) .
C3 C4 1.397(6) .
C3 H3A 0.9300 .
C4 C5 1.380(6) .
C4 H4A 0.9300 .
C5 C6' 1.344(12) .
C5 C4' 1.365(17) .
C5 C6 1.383(6) .
C6 C7 1.381(6) .
C6 H6A 0.9300 .
C7 C8 1.361(6) .
C7 H7A 0.9300 .
C8 C7' 1.304(13) .
C8 C3' 1.422(17) .
C8 C9 1.489(4) .
C3' C4' 1.45(2) .
C3' H3'A 0.9300 .
C4' H4'A 0.9300 .
C6' C7' 1.436(16) .
C6' H6'A 0.9300 .
C7' H7'A 0.9300 .
C9 C10 1.362(5) .
C9 C14 1.370(6) .
C10 C11 1.386(5) .
C10 H10A 0.9300 .
C11 C12 1.390(5) .
C11 H11A 0.9300 .
C12 C13 1.349(6) .
C12 C15 1.492(4) .
C13 C14 1.371(6) .
C13 H13A 0.9300 .
C14 H14A 0.9300 .
C15 O2 1.237(4) .
C15 O1 1.250(4) .
C16 C21 1.382(6) .
C16 C17 1.384(6) .
C16 H16A 0.9300 .
C17 C18 1.366(6) .
C17 H17A 0.9300 .
C18 C17' 1.279(14) .
C18 C19 1.398(6) .
C18 C19' 1.414(14) .
C19 C20 1.374(6) .
C19 H19A 0.9300 .
C20 C21 1.375(6) .
C20 H20A 0.9300 .
C21 C16' 1.326(15) .
C21 C20' 1.401(14) .
C21 C22 1.486(4) .
C16' C17' 1.347(18) .
C16' H16B 0.9300 .
C17' H17B 0.9300 .
C19' C20' 1.419(18) .
C19' H19B 0.9300 .
C20' H20B 0.9300 .
C22 C23 1.372(5) .
C22 C27 1.385(5) .
C23 C24 1.383(5) .
C23 H23A 0.9300 .
C24 C25 1.373(5) .
C24 H24A 0.9300 .
C25 C26 1.386(4) .
C25 C28 1.510(4) .
F2 C26 1.356(4) .
C26 C27 1.369(4) .
C27 H27A 0.9300 .
C28 O4 1.242(3) .
C28 O3 1.243(3) .
O3 Zn1 2.0226(19) 1_556
O4 Zn2 2.030(2) 1_556
C29 C30 1.363(6) .
C29 C34 1.405(6) .
C29 H29A 0.9300 .
C30 C31 1.409(7) .
C30 H30A 0.9300 .
C31 C30' 1.314(16) .
C31 C32 1.341(6) .
C31 C32' 1.474(14) .
C32 C33 1.373(6) .
C32 H32A 0.9300 .
C33 C34 1.371(6) .
C33 H33A 0.9300 .
C34 C29' 1.309(16) .
C34 C33' 1.410(15) .
C34 C35 1.489(4) .
C29' C30' 1.36(2) .
C29' H29B 0.9300 .
C30' H30B 0.9300 .
C32' C33' 1.374(19) .
C32' H32B 0.9300 .
C33' H33B 0.9300 .
C35 C36 1.354(6) .
C35 C40 1.376(5) .
C36 C37 1.387(5) .
C36 H36A 0.9300 .
F3 C39 1.350(4) .
C37 C38 1.337(5) .
C37 H37A 0.9300 .
C38 C39 1.374(5) .
C38 C41 1.510(4) .
C39 C40 1.381(5) .
C40 H40A 0.9300 .
C41 O6 1.234(4) .
C41 O5 1.238(4) .
O5 Zn1 2.059(2) 1_546
O6 Zn2 2.043(2) 1_546
C42 C47 1.336(6) .
C42 C43 1.379(6) .
C42 H42A 0.9300 .
C43 C44 1.313(6) .
C43 H43A 0.9300 .
C44 C45' 1.268(14) .
C44 C45 1.448(6) .
C44 C43' 1.518(14) .
C45 C46 1.383(6) .
C45 H45A 0.9300 .
C46 C47 1.436(6) .
C46 H46A 0.9300 .
C47 C46' 1.252(15) .
C47 C48 1.488(4) .
C47 C42' 1.536(13) .
C42' C43' 1.355(18) .
C42' H42B 0.9300 .
C43' H43B 0.9300 .
C45' C46' 1.42(2) .
C45' H45B 0.9300 .
C46' H46B 0.9300 .
C48 C49 1.389(5) .
C48 C53 1.394(5) .
C49 C50 1.389(4) .
C49 H49A 0.9300 .
C50 F4 1.344(4) .
C50 C51 1.394(4) .
C50 H50A 0.9300 .
C51 C52 1.381(4) .
C51 C54 1.507(3) .
F4' C52 1.46(5) .
C52 C53 1.374(4) .
C52 H52A 0.9300 .
C53 H53A 0.9300 .
C54 O7 1.249(3) .
C54 O8 1.250(3) .
O7 Zn1 2.0287(19) 1_545
O8 Zn2 2.019(2) 1_545
N1 C59 1.342(3) .
N1 C55 1.345(4) .
N2 C66 1.288(4) .
N2 C62 1.300(4) .
N2 Zn2 2.018(2) 1_655
C55 C56 1.383(4) .
C55 H55A 0.9300 .
C56 C57 1.401(5) .
C56 H56A 0.9300 .
C57 C58 1.395(4) .
C57 C60 1.473(4) .
C58 C59 1.377(4) .
C58 H58A 0.9300 .
C59 H59A 0.9300 .
C60 C61 1.294(5) .
C60 H60A 0.9300 .
C61 C64 1.481(4) .
C61 H61A 0.9300 .
C62 C63 1.358(5) .
C62 H62A 0.9300 .
C63 C64 1.349(5) .
C63 H63A 0.9300 .
C64 C65 1.344(5) .
C65 C66 1.388(5) .
C65 H65A 0.9300 .
C66 H66A 0.9300 .
